data_7720391
loop_
_publ_author_name
'Doliner, Tobias A.'
'Hartmann, Peter E.'
'Oberwinkler, Gernot'
'Belaj, Ferdinand'
'Dup&#xe9;, Antoine'
'Boese, A. Daniel'
'Schachner, J&#xf6;rg A'

_publ_section_title
;
 A di-nuclear &#x3bc;-oxido rhenium(VI) complex: from deep purple to
 catalytic applications.
;
_journal_issue 11
_journal_name_full 'Dalton transactions (Cambridge, England : 2003)'
_journal_page_first 4547
_journal_page_last 4559
_journal_paper_doi 10.1039/d6dt00039h
_journal_volume 55
_journal_year 2026
_chemical_absolute_configuration ad
_chemical_formula_moiety '1(C37 H43 Cl2 N O3 P Re), 0.5(C6 H14)'
_chemical_formula_sum 'C37 H43 Cl2 N O3 P Re'
_chemical_formula_weight 837.79
_chemical_name_systematic
(2,4-t-butyl-6-(4,4-dimethyl-4,5-dihydro-1,3-oxazol-2-yl)phenolato)-dichlorido-oxido-triphenylphosphine-rhenium(V)
_space_group_crystal_system monoclinic
_space_group_IT_number 4
_space_group_name_Hall 'P 2yb'
_space_group_name_H-M_alt 'P 1 21 1'
_atom_sites_solution_hydrogens geom
_atom_sites_solution_primary dual
_audit_creation_date 2025-09-25
_audit_creation_method
;
Olex2 1.5-ac7-014
(compiled 2025.02.27 svn.r6f4c0eaf for Rigaku Oxford Diffraction, GUI svn.r7171)
;
_audit_update_record
;
2025-11-04 deposited with the CCDC.	2026-02-11 downloaded from the CCDC.
;
_cell_angle_alpha 90
_cell_angle_beta 91.2780(10)
_cell_angle_gamma 90
_cell_formula_units_Z 4
_cell_length_a 16.28730(10)
_cell_length_b 10.78790(10)
_cell_length_c 22.2775(2)
_cell_measurement_reflns_used 49518
_cell_measurement_temperature 99.9(8)
_cell_measurement_theta_max 78.4170
_cell_measurement_theta_min 3.3330
_cell_volume 3913.31(6)
_computing_cell_refinement 'CrysAlisPro 1.171.44.122a (Rigaku OD, 2025)'
_computing_data_collection 'CrysAlisPro system (CCD 43.129a 64-bit (release 29-06-2024))'
_computing_data_reduction 'CrysAlisPro 1.171.44.122a (Rigaku OD, 2025)'
_computing_molecular_graphics 'Olex2 1.5-ac7-014 (Dolomanov et al., 2009)'
_computing_publication_material 'Olex2 1.5-ac7-014 (Dolomanov et al., 2009)'
_computing_structure_refinement 'SHELXL 2018/3 (Sheldrick, 2015)'
_computing_structure_solution 'SHELXT  (Sheldrick, 2015)'
_diffrn_ambient_temperature 99.9(8)
_diffrn_detector 'Hybrid Pixel Array Detector'
_diffrn_detector_area_resol_mean 10.0000
_diffrn_detector_type 'HyPix-Arc 100'
_diffrn_measured_fraction_theta_full 1.000
_diffrn_measured_fraction_theta_max 0.999
_diffrn_measurement_details
;
List of Runs (angles in degrees, time in seconds):

  # Type    Start    End  Width  t~exp~   \w     \q     \k     \f   Frames
#--------------------------------------------------------------------------
  1  \w    -43.00  -7.00   0.50    0.20    --    4.00 117.00 -70.71   72
  2  \w    -37.00  -9.00   0.50    0.20    --   12.00 120.00  -3.20   56
  3  \w    -21.00  12.00   0.50    0.20    --   12.00  92.00  95.61   66
  4  \w    100.00 174.00   0.50    0.65    --  106.75  77.00 -30.00  148
  5  \w    149.00 174.00   0.50    0.65    --  106.75  77.00 -30.00   50
  6  \w    137.00 171.00   0.50    0.65    --  106.75  77.00  30.00   68
  7  \w    134.00 172.00   0.50    0.65    --  106.75  77.00  90.00   76
  8  \w    104.00 130.00   0.50    0.65    --  106.75  77.00  30.00   52
  9  \w    103.00 151.00   0.50    0.65    --  106.75  77.00  60.00   96
 10  \w     94.00 175.00   0.50    0.65    --  106.75  45.00 150.00  162
 11  \w     91.00 178.00   0.50    0.65    --  106.75  61.00   0.00  174
 12  \w    127.00 177.00   0.50    0.65    --  106.75  45.00 -90.00  100
 13  \w    146.00 172.00   0.50    0.65    --  106.75  45.00-150.00   52
 14  \w     93.00 132.00   0.50    0.65    --  106.75  45.00-150.00   78
 15  \w     93.00 178.00   0.50    0.65    --  106.75  45.00-120.00  170
 16  \w    139.00 177.00   0.50    0.65    --  106.75  30.00  60.00   76
 17  \w     90.00 125.00   0.50    0.65    --  106.75  30.00  60.00   70
 18  \w     41.00  95.00   0.50    0.65    --  106.75   0.00  30.00  108
 19  \w      9.00  39.00   0.50    0.20    --   28.00  66.00-121.14   60
 20  \w     13.00  42.00   0.50    0.20    --   32.00  64.00 -65.27   58
 21  \w    152.00 177.00   0.50    0.65    --  106.75   0.00  30.00   50
 22  \w    130.00 168.00   0.50    0.65    --  106.75 125.00-150.00   76
 23  \w    140.00 166.00   0.50    0.65    --  106.75 125.00-180.00   52
 24  \w    123.00 157.00   0.50    0.65    --  106.75 125.00-120.00   68
 25  \w    117.00 153.00   0.50    0.65    --  106.75 125.00 -90.00   72
 26  \w    124.00 151.00   0.50    0.65    --  106.75 125.00 -30.00   54
 27  \w    124.00 163.00   0.50    0.65    --  106.75 125.00 -60.00   78
 28  \w     36.00  61.00   0.50    0.65    --  106.75 -61.00 -60.00   50
 29  \w     35.00  70.00   0.50    0.65    --  106.75 -61.00 -90.00   70
 30  \w     41.00  92.00   0.50    0.65    --  106.75 -77.00 -90.00  102
 31  \w     63.00  89.00   0.50    0.65    --  106.75 -77.00 -60.00   52
 32  \w     46.00  89.00   0.50    0.65    --  106.75 -77.00  30.00   86
 33  \w     38.00  70.00   0.50    0.65    --  106.75 -61.00  30.00   64
 34  \w     34.00  71.00   0.50    0.65    --  106.75 -61.00  60.00   74
 35  \w     41.00  67.00   0.50    0.65    --  106.75 -77.00 150.00   52
 36  \w    103.00 129.00   0.50    0.65    --  106.75-149.00 166.00   52
 37  \w     72.00 110.00   0.50    0.65    --  106.75-125.00 120.00   76
 38  \w     37.00  62.00   0.50    0.65    --  106.75-125.00 120.00   50
 39  \w     39.00  64.00   0.50    0.65    --  106.75-125.00  30.00   50
 40  \w     87.00 112.00   0.50    0.65    --  106.75-125.00  30.00   50
 41  \w     67.00  93.00   0.50    0.65    --  106.75-125.00  60.00   52
 42  \w     51.00 110.00   0.50    0.65    --  106.75-125.00 150.00  118
 43  \w     38.00  66.00   0.50    0.65    --  106.75-125.00 -30.00   56
 44  \w     82.00 111.00   0.50    0.65    --  106.75-125.00   0.00   58
 45  \w     40.00 105.00   0.50    0.65    --  106.75 -95.00 150.00  130
 46  \w     86.00 112.00   0.50    0.65    --  106.75-125.00 -30.00   52
 47  \w     86.00 112.00   0.50    0.65    --  106.75-125.00 -60.00   52
 48  \w     39.00 112.00   0.50    0.65    --  106.75-125.00-150.00  146
 49  \w     80.00 105.00   0.50    0.65    --  106.75 -95.00-180.00   50
 50  \w     78.00 104.00   0.50    0.65    --  106.75 -95.00-150.00   52
 51  \w     44.00  75.00   0.50    0.65    --  106.75 -95.00-180.00   62
 52  \w     41.00 105.00   0.50    0.65    --  106.75 -95.00-120.00  128
 53  \w     41.00  90.00   0.50    0.65    --  106.75 -95.00 -90.00   98
 54  \w     75.00 103.00   0.50    0.65    --  106.75 -95.00 120.00   56
 55  \w     79.00 105.00   0.50    0.65    --  106.75 -95.00  30.00   52
 56  \w     52.00 105.00   0.50    0.65    --  106.75 -95.00   0.00  106
 57  \w     54.00  88.00   0.50    0.65    --  110.00 -86.00-161.74   68
 58  \w    114.00 139.00   0.50    0.65    --  110.00 -86.00-161.74   50
 59  \w    -61.00 -16.00   0.50    0.20    --   -4.00 131.00-160.74   90
 60  \w   -163.00 -71.00   0.50    0.65    --  -88.00 -53.00-121.82  184
 61  \w   -139.00 -48.00   0.50    0.20    --  -64.00 -52.00 -15.04  182
 62  \w   -142.00 -51.00   0.50    0.20    --  -68.00 -56.00  72.58  182
 63  \w   -147.00-100.00   0.50    0.20    --  -80.27 -77.00 -30.00   94
 64  \w    -26.00  25.00   0.50    0.20    --  -51.45  19.00  90.00  102
 65  \w    -35.00  -3.00   0.50    0.20    --  -80.27  30.00 120.00   64
 66  \w   -105.00 -13.00   0.50    0.20    --  -80.27  77.00  60.00  184
 67  \w    -35.00  -3.00   0.50    0.20    --  -80.27  30.00  30.00   64
 68  \w    -35.00  -3.00   0.50    0.20    --  -80.27  30.00 -30.00   64
 69  \w    -51.00  -4.00   0.50    0.20    --  -80.27  45.00-120.00   94
 70  \w   -105.00 -13.00   0.50    0.20    --  -80.27  77.00-180.00  184
;
_diffrn_measurement_device 'four-circle diffractometer'
_diffrn_measurement_device_type 'XtaLAB Synergy, Dualflex, HyPix-Arc 100'
_diffrn_measurement_method '\w scans'
_diffrn_orient_matrix_type 'CrysAlisPro convention (1999,Acta A55,543-557)'
_diffrn_orient_matrix_UB_11 -0.0020076000
_diffrn_orient_matrix_UB_12 -0.0271482000
_diffrn_orient_matrix_UB_13 0.0678372000
_diffrn_orient_matrix_UB_21 -0.0193158000
_diffrn_orient_matrix_UB_22 0.1373877000
_diffrn_orient_matrix_UB_23 0.0121879000
_diffrn_orient_matrix_UB_31 -0.0926095000
_diffrn_orient_matrix_UB_32 -0.0280397000
_diffrn_orient_matrix_UB_33 -0.0056157000
_diffrn_radiation_monochromator mirror
_diffrn_radiation_probe x-ray
_diffrn_radiation_type 'Cu K\a'
_diffrn_radiation_wavelength 1.54184
_diffrn_reflns_av_unetI/netI 0.0381
_diffrn_reflns_Laue_measured_fraction_full 1.000
_diffrn_reflns_Laue_measured_fraction_max 0.999
_diffrn_reflns_limit_h_max 20
_diffrn_reflns_limit_h_min -20
_diffrn_reflns_limit_k_max 13
_diffrn_reflns_limit_k_min -13
_diffrn_reflns_limit_l_max 27
_diffrn_reflns_limit_l_min 0
_diffrn_reflns_number 15976
_diffrn_reflns_point_group_measured_fraction_full 0.999
_diffrn_reflns_point_group_measured_fraction_max 0.996
_diffrn_reflns_theta_full 67.684
_diffrn_reflns_theta_max 74.481
_diffrn_reflns_theta_min 2.714
_diffrn_source 'micro-focus sealed X-ray tube'
_diffrn_source_type 'PhotonJet (Cu) X-ray Source'
_exptl_absorpt_coefficient_mu 7.973
_exptl_absorpt_correction_T_max 1.000
_exptl_absorpt_correction_T_min 0.529
_exptl_absorpt_correction_type gaussian
_exptl_absorpt_process_details
;
CrysAlisPro 1.171.44.122a (Rigaku Oxford Diffraction, 2025)
Numerical absorption correction based on gaussian integration over
a multifaceted crystal model
Empirical absorption correction using spherical harmonics,
implemented in SCALE3 ABSPACK scaling algorithm.
;
_exptl_crystal_colour yellow
_exptl_crystal_colour_primary yellow
_exptl_crystal_density_diffrn 1.422
_exptl_crystal_description plate
_exptl_crystal_F_000 1680
_exptl_crystal_recrystallization_method 'Re-crystallisation from solvent: DCM / hexane'
_exptl_crystal_size_max 0.12
_exptl_crystal_size_mid 0.08
_exptl_crystal_size_min 0.02
_refine_diff_density_max 2.776
_refine_diff_density_min -1.586
_refine_diff_density_rms 0.146
_refine_ls_abs_structure_details
;
 Flack x determined using 6503 quotients [(I+)-(I-)]/[(I+)+(I-)]
 (Parsons, Flack and Wagner, Acta Cryst. B69 (2013) 249-259).
;
_refine_ls_abs_structure_Flack -0.038(7)
_refine_ls_extinction_method none
_refine_ls_goodness_of_fit_ref 1.052
_refine_ls_hydrogen_treatment constr
_refine_ls_matrix_type full
_refine_ls_number_parameters 890
_refine_ls_number_reflns 15976
_refine_ls_number_restraints 255
_refine_ls_restrained_S_all 1.049
_refine_ls_R_factor_all 0.0506
_refine_ls_R_factor_gt 0.0474
_refine_ls_shift/su_max 0.003
_refine_ls_shift/su_mean 0.000
_refine_ls_structure_factor_coef Fsqd
_refine_ls_weighting_details 'w=1/[\s^2^(Fo^2^)+(0.0713P)^2^+16.7244P] where P=(Fo^2^+2Fc^2^)/3'
_refine_ls_weighting_scheme calc
_refine_ls_wR_factor_gt 0.1232
_refine_ls_wR_factor_ref 0.1255
_reflns_Friedel_coverage 0.890
_reflns_Friedel_fraction_full 0.998
_reflns_Friedel_fraction_max 0.993
_reflns_number_gt 14988
_reflns_number_total 15976
_reflns_threshold_expression 'I > 2\s(I)'
_cod_data_source_file d6dt00039h2.cif
_cod_data_source_block ad99-2
_cod_depositor_comments 'Adding full bibliography for 7720387--7720392.cif.'
_cod_database_code 7720391
_shelx_shelxl_version_number 2018/3
_chemical_oxdiff_formula 'C37 H43 N1 O3 P1 Cl2 Re1 '
_chemical_oxdiff_usercomment TD66
_shelx_space_group_comment
;
The symmetry employed for this shelxl refinement is uniquely defined
by the following loop, which should always be used as a source of
symmetry information in preference to the above space-group names.
They are only intended as comments.
;
_shelx_estimated_absorpt_t_max 0.857
_shelx_estimated_absorpt_t_min 0.448
_diffrn_oxdiff_digest_creation
;
CAP 1.171.44.122a, AC 1.5-ac6-020
;
_diffrn_oxdiff_digest_od_ed
;

;
_diffrn_oxdiff_measurement_exp_name AD99.par
_olex2_refinement_description
;
1. Twinned data refinement
 Scales: 0.8938(19)
 0.1062(19)
2. Fixed Uiso
 At 1.2 times of:
  All C(H) groups, All C(H,H) groups
 At 1.5 times of:
  All C(H,H,H) groups
3. Restrained distances
 C36-C35 = C33-C38 = C38-C37
 1.37 with sigma of 0.02
 C36-C37
 1.38 with sigma of 0.02
 C35-C34 = C34-C33
 1.36 with sigma of 0.02
 C36-C34 = C34-C38 = C33-C37
 2.37 with sigma of 0.04
 C36-C38
 2.38 with sigma of 0.04
 C35-C33
 2.36 with sigma of 0.04
 C56-C57 \\sim C56-C79
 with sigma of 0.02
 C56-C58 \\sim C56-C77
 with sigma of 0.02
 C56-C59 \\sim C56-C78
 with sigma of 0.02
 C16-C17 \\sim C16-C67
 with sigma of 0.02
 C16-C18 \\sim C16-C68
 with sigma of 0.02
 C16-C19 \\sim C16-C69
 with sigma of 0.02
 C36-C35 \\sim C35-C34 \\sim C34-C33 \\sim C33-C38 \\sim C38-C37 \\sim C37-C36
 with sigma of 0.02
 C36-C38 \\sim C36-C34 \\sim C38-C34 \\sim C33-C35 \\sim C33-C37 \\sim C37-C35
 with sigma of 0.04
4. Restrained planarity
 C33, C34, C35, C36, C37, C38
 with sigma of 0.1
5. Uiso/Uaniso restraints and constraints
C17 \\sim C18 \\sim C19 \\sim C67 \\sim C68 \\sim C69: within 2A with sigma of
0.01 and sigma for terminal atoms of 0.02 within 2A
C57 \\sim C58 \\sim C59 \\sim C77 \\sim C78 \\sim C79: within 2A with sigma of
0.01 and sigma for terminal atoms of 0.02 within 2A
C33 \\sim C34 \\sim C35 \\sim C36 \\sim C37 \\sim C38: within 2A with sigma of
0.01 and sigma for terminal atoms of 0.02 within 2A
6. Rigid body (RIGU) restrains
 C56, C57, C58, C59
 with sigma for 1-2 distances of 0.004 and sigma for 1-3 distances of 0.004
 C56, C77, C78, C79
 with sigma for 1-2 distances of 0.004 and sigma for 1-3 distances of 0.004
 C16, C17, C18, C19
 with sigma for 1-2 distances of 0.004 and sigma for 1-3 distances of 0.004
 C16, C67, C68, C69
 with sigma for 1-2 distances of 0.004 and sigma for 1-3 distances of 0.004
 C33, C34, C35, C36, C37, C38
 with sigma for 1-2 distances of 0.004 and sigma for 1-3 distances of 0.004
7. Others
 Sof(C77)=Sof(H771)=Sof(H772)=Sof(H773)=Sof(C78)=Sof(H781)=Sof(H782)=Sof(H783)=
 Sof(C79)=Sof(H791)=Sof(H792)=Sof(H793)=1-FVAR(1)
 Sof(C57)=Sof(H571)=Sof(H572)=Sof(H573)=Sof(C58)=Sof(H581)=Sof(H582)=Sof(H583)=
 Sof(C59)=Sof(H591)=Sof(H592)=Sof(H593)=FVAR(1)
 Sof(C67)=Sof(H671)=Sof(H672)=Sof(H673)=Sof(C68)=Sof(H681)=Sof(H682)=Sof(H683)=
 Sof(C69)=Sof(H691)=Sof(H692)=Sof(H693)=1-FVAR(2)
 Sof(C17)=Sof(H171)=Sof(H172)=Sof(H173)=Sof(C18)=Sof(H181)=Sof(H182)=Sof(H183)=
 Sof(C19)=Sof(H191)=Sof(H192)=Sof(H193)=FVAR(2)
8.a Secondary CH2 refined with riding coordinates:
 C8(H81,H82), C48(H481,H482)
8.b Aromatic/amide H refined with riding coordinates:
 C3(H3), C5(H5), C22(H22), C23(H23), C24(H24), C25(H25), C26(H26), C28(H28),
 C29(H29), C30(H30), C31(H31), C32(H32), C34(H34), C35(H35), C36(H36), C37(H37),
  C38(H38), C39(H39), C40(H40), C43(H43), C45(H45), C60(H60), C62(H62),
 C63(H63), C64(H64), C65(H65), C66(H66), C70(H70), C71(H71), C72(H72), C74(H74),
  C75(H75), C76(H76), C80(H80)
8.c Idealised Me refined as rotating group:
 C10(H101,H102,H103), C11(H111,H112,H113), C13(H131,H132,H133), C14(H141,H142,
 H143), C15(H151,H152,H153), C17(H171,H172,H173), C18(H181,H182,H183), C19(H191,
 H192,H193), C67(H671,H672,H673), C68(H681,H682,H683), C69(H691,H692,H693),
 C50(H501,H502,H503), C51(H511,H512,H513), C53(H531,H532,H533), C54(H541,H542,
 H543), C55(H551,H552,H553), C57(H571,H572,H573), C58(H581,H582,H583), C59(H591,
 H592,H593), C77(H771,H772,H773), C78(H781,H782,H783), C79(H791,H792,H793)
;
_smtbx_masks_special_details
;
A solvent mask was calculated and 96 electrons were 
found in a volume of 554\%A^3^ in 3 voids per unit cell. 
This is consistent with the presence of 
0.5 (C6 H14) per Asymmetric Unit 
which account for 100 electrons 
per unit cell.
;
_smtbx_masks_void_probe_radius 1.2
_smtbx_masks_void_truncation_radius 1.2
_olex2_date_sample_data_collection 2024-08-30
_olex2_date_sample_submission 2024-08-07
_olex2_exptl_crystal_mounting_method 'The crystal was mounted on a MiTeGen loop'
_olex2_submission_original_sample_id JSA-TD66
_olex2_submission_special_instructions 'No special instructions were received'
_oxdiff_exptl_absorpt_empirical_details
;
Empirical correction (ABSPACK) includes:
- Absorption correction using spherical harmonics
- Frame scaling
;
_oxdiff_exptl_absorpt_empirical_full_max 1.590
_oxdiff_exptl_absorpt_empirical_full_min 0.758

loop_
_space_group_symop_operation_xyz
'x, y, z'
'-x, y+1/2, -z'

loop_
_atom_site_label
_atom_site_type_symbol
_atom_site_fract_x
_atom_site_fract_y
_atom_site_fract_z
_atom_site_U_iso_or_equiv
_atom_site_adp_type
_atom_site_occupancy
_atom_site_site_symmetry_order
_atom_site_calc_flag
_atom_site_refinement_flags_posn
_atom_site_refinement_flags_adp
_atom_site_refinement_flags_occupancy
_atom_site_disorder_assembly
_atom_site_disorder_group
Re1 Re 1.04104(2) -0.87854(5) 0.72724(2) 0.01874(10) Uani 1 1 d . . . . .
Cl1 Cl 0.97434(18) -0.7122(2) 0.67699(12) 0.0241(6) Uani 1 1 d . . . . .
Cl2 Cl 1.09647(15) -0.7299(2) 0.79994(11) 0.0171(5) Uani 1 1 d . . . . .
P1 P 0.9643(2) -1.0318(3) 0.66403(13) 0.0226(6) Uani 1 1 d . . . . .
O1 O 1.1246(4) -0.8821(11) 0.6844(3) 0.0303(14) Uani 1 1 d . . . . .
O2 O 0.9503(4) -0.8966(7) 0.7831(3) 0.0160(15) Uani 1 1 d . . . . .
O3 O 1.1177(5) -1.1293(7) 0.8676(4) 0.0264(16) Uani 1 1 d . . . . .
N1 N 1.0940(6) -1.0196(8) 0.7850(4) 0.0175(19) Uani 1 1 d . . . . .
C1 C 0.9416(6) -0.9233(9) 0.8419(4) 0.0174(18) Uani 1 1 d . . . . .
C2 C 0.8762(5) -0.8785(15) 0.8744(4) 0.0252(17) Uani 1 1 d . . . . .
C3 C 0.8699(7) -0.9178(11) 0.9330(5) 0.031(3) Uani 1 1 d . . . . .
H3 H 0.826065 -0.885558 0.955688 0.037 Uiso 1 1 calc R U . . .
C4 C 0.9231(8) -1.0015(11) 0.9612(5) 0.032(3) Uani 1 1 d . . . . .
C5 C 0.9880(8) -1.0435(12) 0.9291(5) 0.033(2) Uani 1 1 d . . . . .
H5 H 1.026224 -1.099459 0.947091 0.039 Uiso 1 1 calc R U . . .
C6 C 0.9986(7) -1.0042(9) 0.8690(4) 0.021(2) Uani 1 1 d . . . . .
C7 C 1.0698(7) -1.0483(9) 0.8365(5) 0.025(2) Uani 1 1 d . . . . .
C8 C 1.1766(7) -1.1764(10) 0.8252(6) 0.029(2) Uani 1 1 d . . . . .
H81 H 1.158216 -1.256570 0.807965 0.035 Uiso 1 1 calc R U . . .
H82 H 1.231369 -1.187403 0.844629 0.035 Uiso 1 1 calc R U . . .
C9 C 1.1785(6) -1.0758(9) 0.7771(5) 0.021(2) Uani 1 1 d . . . . .
C10 C 1.1938(7) -1.1336(11) 0.7152(5) 0.030(2) Uani 1 1 d . . . . .
H101 H 1.146833 -1.185515 0.703308 0.045 Uiso 1 1 calc R U . . .
H102 H 1.243602 -1.184576 0.717429 0.045 Uiso 1 1 calc R U . . .
H103 H 1.200761 -1.067622 0.685548 0.045 Uiso 1 1 calc R U . . .
C11 C 1.2426(6) -0.9777(10) 0.7916(6) 0.028(2) Uani 1 1 d . . . . .
H111 H 1.231570 -0.903638 0.767283 0.041 Uiso 1 1 calc R U . . .
H112 H 1.297271 -1.009936 0.782658 0.041 Uiso 1 1 calc R U . . .
H113 H 1.240550 -0.956133 0.834296 0.041 Uiso 1 1 calc R U . . .
C12 C 0.8152(7) -0.7814(11) 0.8464(5) 0.026(2) Uani 1 1 d . . . . .
C13 C 0.8614(8) -0.6662(11) 0.8289(6) 0.036(3) Uani 1 1 d . . . . .
H131 H 0.901446 -0.687106 0.798323 0.054 Uiso 1 1 calc R U . . .
H132 H 0.890083 -0.632082 0.864331 0.054 Uiso 1 1 calc R U . . .
H133 H 0.822639 -0.604580 0.812704 0.054 Uiso 1 1 calc R U . . .
C14 C 0.7716(7) -0.8391(12) 0.7909(5) 0.033(3) Uani 1 1 d . . . . .
H141 H 0.748365 -0.919617 0.801773 0.050 Uiso 1 1 calc R U . . .
H142 H 0.811297 -0.850459 0.758947 0.050 Uiso 1 1 calc R U . . .
H143 H 0.727491 -0.783886 0.776785 0.050 Uiso 1 1 calc R U . . .
C15 C 0.7485(8) -0.7429(15) 0.8907(6) 0.044(3) Uani 1 1 d . . . . .
H151 H 0.709359 -0.686939 0.870600 0.067 Uiso 1 1 calc R U . . .
H152 H 0.774254 -0.700476 0.925207 0.067 Uiso 1 1 calc R U . . .
H153 H 0.719605 -0.816868 0.904614 0.067 Uiso 1 1 calc R U . . .
C16 C 0.9104(9) -1.0424(14) 1.0268(5) 0.043(3) Uani 1 1 d D . . . .
C21 C 0.9732(7) -1.1884(10) 0.6941(5) 0.027(2) Uani 1 1 d . . . . .
C22 C 0.9485(6) -1.2079(10) 0.7528(5) 0.025(2) Uani 1 1 d . . . . .
H22 H 0.923927 -1.141999 0.774346 0.030 Uiso 1 1 calc R U . . .
C23 C 0.9594(8) -1.3235(12) 0.7805(6) 0.033(3) Uani 1 1 d . . . . .
H23 H 0.940560 -1.337135 0.820044 0.039 Uiso 1 1 calc R U . . .
C24 C 0.9983(8) -1.4186(11) 0.7493(7) 0.040(3) Uani 1 1 d . . . . .
H24 H 1.006962 -1.496958 0.767794 0.048 Uiso 1 1 calc R U . . .
C25 C 1.0245(7) -1.3978(11) 0.6906(6) 0.037(3) Uani 1 1 d . . . . .
H25 H 1.051458 -1.462182 0.669633 0.044 Uiso 1 1 calc R U . . .
C26 C 1.0112(7) -1.2838(10) 0.6628(6) 0.033(3) Uani 1 1 d . . . . .
H26 H 1.028030 -1.270912 0.622685 0.040 Uiso 1 1 calc R U . . .
C27 C 0.8546(7) -1.0040(10) 0.6565(5) 0.024(2) Uani 1 1 d . . . . .
C28 C 0.7963(7) -1.0828(12) 0.6802(6) 0.034(3) Uani 1 1 d . . . . .
H28 H 0.813037 -1.156757 0.700095 0.040 Uiso 1 1 calc R U . . .
C29 C 0.7121(8) -1.0532(15) 0.6746(6) 0.043(3) Uani 1 1 d . . . . .
H29 H 0.672327 -1.106261 0.691557 0.052 Uiso 1 1 calc R U . . .
C30 C 0.6877(8) -0.9488(15) 0.6449(6) 0.045(3) Uani 1 1 d . . . . .
H30 H 0.630839 -0.929774 0.641396 0.054 Uiso 1 1 calc R U . . .
C31 C 0.7452(7) -0.8688(16) 0.6194(5) 0.039(3) Uani 1 1 d . . . . .
H31 H 0.727213 -0.797154 0.598051 0.046 Uiso 1 1 calc R U . . .
C32 C 0.8279(7) -0.8946(13) 0.6253(5) 0.033(3) Uani 1 1 d . . . . .
H32 H 0.867126 -0.839875 0.608790 0.039 Uiso 1 1 calc R U . . .
C17 C 0.929(3) -1.186(2) 1.0311(12) 0.052(6) Uani 0.52(3) 1 d D U P A 1
H171 H 0.887793 -1.231583 1.006788 0.079 Uiso 0.52(3) 1 calc R U P A 1
H172 H 0.925579 -1.212794 1.073092 0.079 Uiso 0.52(3) 1 calc R U P A 1
H173 H 0.983632 -1.203069 1.016265 0.079 Uiso 0.52(3) 1 calc R U P A 1
C18 C 0.976(2) -0.977(4) 1.0654(14) 0.061(7) Uani 0.52(3) 1 d D U P A 1
H181 H 1.030406 -1.000834 1.052285 0.092 Uiso 0.52(3) 1 calc R U P A 1
H182 H 0.969323 -0.999848 1.107563 0.092 Uiso 0.52(3) 1 calc R U P A 1
H183 H 0.969146 -0.886632 1.061142 0.092 Uiso 0.52(3) 1 calc R U P A 1
C19 C 0.8212(18) -1.028(5) 1.0449(18) 0.067(9) Uani 0.52(3) 1 d D U P A 1
H191 H 0.811548 -0.941802 1.057284 0.100 Uiso 0.52(3) 1 calc R U P A 1
H192 H 0.809853 -1.083607 1.078315 0.100 Uiso 0.52(3) 1 calc R U P A 1
H193 H 0.784878 -1.047952 1.010609 0.100 Uiso 0.52(3) 1 calc R U P A 1
C33 C 0.9956(8) -1.0421(11) 0.5854(5) 0.041(3) Uani 1 1 d D U . B 1
C34 C 0.9501(9) -1.1140(14) 0.5464(5) 0.056(3) Uani 1 1 d D U . B 1
H34 H 0.903062 -1.156452 0.560297 0.068 Uiso 1 1 calc R U . B 1
C35 C 0.9717(10) -1.1254(15) 0.4870(5) 0.062(4) Uani 1 1 d D U . B 1
H35 H 0.938880 -1.174335 0.460328 0.075 Uiso 1 1 calc R U . B 1
C36 C 1.0405(12) -1.0662(18) 0.4661(6) 0.072(4) Uani 1 1 d D U . B 1
H36 H 1.055684 -1.075047 0.425406 0.086 Uiso 1 1 calc R U . B 1
C37 C 1.0872(14) -0.994(2) 0.5051(6) 0.088(4) Uani 1 1 d D U . B 1
H37 H 1.136436 -0.956240 0.492045 0.106 Uiso 1 1 calc R U . B 1
C38 C 1.0612(12) -0.9763(18) 0.5636(6) 0.075(4) Uani 1 1 d D U . B 1
H38 H 1.089051 -0.918363 0.588866 0.090 Uiso 1 1 calc R U . B 1
C67 C 0.978(2) -1.141(4) 1.0464(14) 0.061(7) Uani 0.48(3) 1 d D U P A 2
H671 H 0.975397 -1.212517 1.019337 0.091 Uiso 0.48(3) 1 calc R U P A 2
H672 H 0.968867 -1.168094 1.087604 0.091 Uiso 0.48(3) 1 calc R U P A 2
H673 H 1.032923 -1.102898 1.044246 0.091 Uiso 0.48(3) 1 calc R U P A 2
C68 C 0.929(3) -0.931(4) 1.0682(14) 0.068(9) Uani 0.48(3) 1 d D U P A 2
H681 H 0.988847 -0.916559 1.069746 0.102 Uiso 0.48(3) 1 calc R U P A 2
H682 H 0.910363 -0.949388 1.108676 0.102 Uiso 0.48(3) 1 calc R U P A 2
H683 H 0.901324 -0.857478 1.052530 0.102 Uiso 0.48(3) 1 calc R U P A 2
C69 C 0.825(2) -1.095(5) 1.036(2) 0.061(7) Uani 0.48(3) 1 d D U P A 2
H691 H 0.785651 -1.027423 1.038426 0.091 Uiso 0.48(3) 1 calc R U P A 2
H692 H 0.825123 -1.144021 1.072834 0.091 Uiso 0.48(3) 1 calc R U P A 2
H693 H 0.810317 -1.148724 1.001613 0.091 Uiso 0.48(3) 1 calc R U P A 2
Re2 Re 0.44645(2) -0.37887(5) 0.72528(2) 0.01940(10) Uani 1 1 d . . . . .
Cl11 Cl 0.51247(18) -0.2147(3) 0.67488(13) 0.0243(6) Uani 1 1 d . . . . .
Cl12 Cl 0.39612(15) -0.2275(2) 0.79741(11) 0.0172(5) Uani 1 1 d . . . . .
P11 P 0.5191(2) -0.5381(3) 0.66427(14) 0.0241(6) Uani 1 1 d . . . . .
O11 O 0.3598(4) -0.3785(11) 0.6821(3) 0.0288(13) Uani 1 1 d . . . . .
O12 O 0.5384(4) -0.3973(6) 0.7819(3) 0.0164(15) Uani 1 1 d . . . . .
O13 O 0.3753(5) -0.6271(7) 0.8657(3) 0.0279(16) Uani 1 1 d . . . . .
N11 N 0.3952(6) -0.5168(9) 0.7830(4) 0.0174(19) Uani 1 1 d . . . . .
C20 C 0.6284(7) -0.5059(10) 0.6539(5) 0.025(2) Uani 1 1 d . . . . .
C39 C 0.6901(7) -0.5778(10) 0.6784(6) 0.030(2) Uani 1 1 d . . . . .
H39 H 0.676625 -0.648927 0.701316 0.036 Uiso 1 1 calc R U . . .
C40 C 0.7732(8) -0.5475(13) 0.6700(6) 0.038(3) Uani 1 1 d . . . . .
H40 H 0.815336 -0.598248 0.687056 0.046 Uiso 1 1 calc R U . . .
C41 C 0.5510(7) -0.4228(9) 0.8402(5) 0.021(2) Uani 1 1 d . . . . .
C42 C 0.6195(6) -0.3779(15) 0.8734(4) 0.0265(18) Uani 1 1 d . . . . .
C43 C 0.6271(7) -0.4162(11) 0.9330(5) 0.031(3) Uani 1 1 d . . . . .
H43 H 0.672458 -0.385296 0.956008 0.038 Uiso 1 1 calc R U . . .
C44 C 0.5737(8) -0.4955(11) 0.9611(5) 0.029(2) Uani 1 1 d . . . . .
C45 C 0.5064(7) -0.5382(11) 0.9285(5) 0.028(2) Uani 1 1 d . . . . .
H45 H 0.468121 -0.592112 0.946707 0.034 Uiso 1 1 calc R U . . .
C46 C 0.4947(7) -0.5016(10) 0.8684(5) 0.024(2) Uani 1 1 d . . . . .
C47 C 0.4216(6) -0.5452(9) 0.8349(5) 0.024(2) Uani 1 1 d . . . . .
C48 C 0.3166(7) -0.6758(10) 0.8219(5) 0.027(2) Uani 1 1 d . . . . .
H481 H 0.262582 -0.690192 0.840161 0.032 Uiso 1 1 calc R U . . .
H482 H 0.336340 -0.754513 0.804510 0.032 Uiso 1 1 calc R U . . .
C49 C 0.3108(6) -0.5748(9) 0.7743(5) 0.023(2) Uani 1 1 d . . . . .
C50 C 0.2457(7) -0.4757(10) 0.7890(6) 0.029(2) Uani 1 1 d . . . . .
H501 H 0.251909 -0.404347 0.762218 0.044 Uiso 1 1 calc R U . . .
H502 H 0.253265 -0.448783 0.830771 0.044 Uiso 1 1 calc R U . . .
H503 H 0.190650 -0.511014 0.783299 0.044 Uiso 1 1 calc R U . . .
C51 C 0.2920(7) -0.6310(11) 0.7129(5) 0.032(2) Uani 1 1 d . . . . .
H511 H 0.335881 -0.688783 0.702487 0.047 Uiso 1 1 calc R U . . .
H512 H 0.288453 -0.564871 0.682788 0.047 Uiso 1 1 calc R U . . .
H513 H 0.239617 -0.675480 0.713887 0.047 Uiso 1 1 calc R U . . .
C52 C 0.6806(7) -0.2868(11) 0.8454(5) 0.029(2) Uani 1 1 d . . . . .
C53 C 0.6347(8) -0.1679(11) 0.8265(6) 0.036(3) Uani 1 1 d . . . . .
H531 H 0.671499 -0.114211 0.803926 0.055 Uiso 1 1 calc R U . . .
H532 H 0.616376 -0.124093 0.862308 0.055 Uiso 1 1 calc R U . . .
H533 H 0.586878 -0.189597 0.801086 0.055 Uiso 1 1 calc R U . . .
C54 C 0.7188(7) -0.3447(12) 0.7894(5) 0.035(3) Uani 1 1 d . . . . .
H541 H 0.677678 -0.347676 0.756660 0.053 Uiso 1 1 calc R U . . .
H542 H 0.737604 -0.428952 0.798781 0.053 Uiso 1 1 calc R U . . .
H543 H 0.765634 -0.294338 0.777071 0.053 Uiso 1 1 calc R U . . .
C55 C 0.7509(9) -0.2525(17) 0.8890(7) 0.055(4) Uani 1 1 d . . . . .
H551 H 0.786975 -0.192095 0.869931 0.082 Uiso 1 1 calc R U . . .
H552 H 0.782471 -0.327135 0.899409 0.082 Uiso 1 1 calc R U . . .
H553 H 0.728405 -0.216426 0.925446 0.082 Uiso 1 1 calc R U . . .
C56 C 0.5852(9) -0.5341(14) 1.0270(5) 0.044(3) Uani 1 1 d D . . . .
C60 C 0.3833(10) -0.5322(15) 0.5061(6) 0.052(4) Uani 1 1 d . . . . .
H60 H 0.331881 -0.499988 0.492425 0.062 Uiso 1 1 calc R U . . .
C61 C 0.5152(7) -0.6901(10) 0.6990(5) 0.028(2) Uani 1 1 d . . . . .
C62 C 0.4744(8) -0.7911(11) 0.6708(7) 0.035(3) Uani 1 1 d . . . . .
H62 H 0.453374 -0.782826 0.630846 0.043 Uiso 1 1 calc R U . . .
C63 C 0.4649(8) -0.9018(10) 0.7013(9) 0.052(4) Uani 1 1 d . . . . .
H63 H 0.436880 -0.969224 0.682564 0.063 Uiso 1 1 calc R U . . .
C64 C 0.4972(8) -0.9139(10) 0.7603(8) 0.046(4) Uani 1 1 d . . . . .
H64 H 0.491255 -0.990083 0.781145 0.055 Uiso 1 1 calc R U . . .
C65 C 0.5368(8) -0.8172(12) 0.7875(7) 0.038(3) Uani 1 1 d . . . . .
H65 H 0.558310 -0.826447 0.827259 0.045 Uiso 1 1 calc R U . . .
C66 C 0.5461(7) -0.7048(10) 0.7576(5) 0.027(2) Uani 1 1 d . . . . .
H66 H 0.573621 -0.637825 0.777131 0.033 Uiso 1 1 calc R U . . .
C70 C 0.7937(8) -0.4434(13) 0.6367(7) 0.042(3) Uani 1 1 d . . . . .
H70 H 0.849530 -0.421588 0.631300 0.051 Uiso 1 1 calc R U . . .
C71 C 0.7308(8) -0.372(2) 0.6115(7) 0.053(3) Uani 1 1 d . . . . .
H71 H 0.744038 -0.298773 0.589745 0.064 Uiso 1 1 calc R U . . .
C72 C 0.6492(9) -0.4048(10) 0.6177(6) 0.039(3) Uani 1 1 d . . . . .
H72 H 0.607281 -0.358878 0.597388 0.047 Uiso 1 1 calc R U . . .
C73 C 0.4817(8) -0.5586(11) 0.5868(5) 0.032(2) Uani 1 1 d . . . . .
C74 C 0.5248(10) -0.6396(16) 0.5484(7) 0.055(4) Uani 1 1 d . . . . .
H74 H 0.573393 -0.679058 0.562942 0.066 Uiso 1 1 calc R U . . .
C75 C 0.4985(13) -0.661(2) 0.4924(8) 0.078(7) Uani 1 1 d . . . . .
H75 H 0.527549 -0.717880 0.467942 0.093 Uiso 1 1 calc R U . . .
C76 C 0.4283(14) -0.601(2) 0.4692(7) 0.080(7) Uani 1 1 d . . . . .
H76 H 0.412945 -0.609673 0.427966 0.096 Uiso 1 1 calc R U . . .
C80 C 0.4122(10) -0.5066(16) 0.5658(6) 0.055(5) Uani 1 1 d . . . . .
H80 H 0.381970 -0.452506 0.590722 0.065 Uiso 1 1 calc R U . . .
C57 C 0.590(2) -0.409(2) 1.0661(9) 0.057(6) Uani 0.64(2) 1 d D U P C 1
H571 H 0.642376 -0.367331 1.059769 0.086 Uiso 0.64(2) 1 calc R U P C 1
H572 H 0.584755 -0.428931 1.108798 0.086 Uiso 0.64(2) 1 calc R U P C 1
H573 H 0.544723 -0.353405 1.053678 0.086 Uiso 0.64(2) 1 calc R U P C 1
C58 C 0.5167(17) -0.607(3) 1.0506(10) 0.063(6) Uani 0.64(2) 1 d D U P C 1
H581 H 0.465410 -0.582170 1.030192 0.094 Uiso 0.64(2) 1 calc R U P C 1
H582 H 0.512514 -0.592286 1.093817 0.094 Uiso 0.64(2) 1 calc R U P C 1
H583 H 0.526628 -0.695425 1.043456 0.094 Uiso 0.64(2) 1 calc R U P C 1
C59 C 0.6718(17) -0.598(3) 1.0344(13) 0.055(6) Uani 0.64(2) 1 d D U P C 1
H591 H 0.673971 -0.670778 1.008412 0.083 Uiso 0.64(2) 1 calc R U P C 1
H592 H 0.680768 -0.622654 1.076292 0.083 Uiso 0.64(2) 1 calc R U P C 1
H593 H 0.714625 -0.538814 1.022995 0.083 Uiso 0.64(2) 1 calc R U P C 1
C77 C 0.533(3) -0.461(5) 1.0660(16) 0.058(8) Uani 0.36(2) 1 d D U P C 2
H771 H 0.543900 -0.373002 1.059663 0.087 Uiso 0.36(2) 1 calc R U P C 2
H772 H 0.545583 -0.482838 1.107960 0.087 Uiso 0.36(2) 1 calc R U P C 2
H773 H 0.475495 -0.479434 1.056486 0.087 Uiso 0.36(2) 1 calc R U P C 2
C78 C 0.581(3) -0.682(3) 1.0304(17) 0.058(7) Uani 0.36(2) 1 d D U P C 2
H781 H 0.534293 -0.711565 1.005628 0.086 Uiso 0.36(2) 1 calc R U P C 2
H782 H 0.573330 -0.707676 1.072165 0.086 Uiso 0.36(2) 1 calc R U P C 2
H783 H 0.631827 -0.717470 1.015587 0.086 Uiso 0.36(2) 1 calc R U P C 2
C79 C 0.680(2) -0.535(6) 1.047(3) 0.064(10) Uani 0.36(2) 1 d D U P C 2
H791 H 0.712868 -0.570559 1.014528 0.096 Uiso 0.36(2) 1 calc R U P C 2
H792 H 0.687977 -0.585320 1.083248 0.096 Uiso 0.36(2) 1 calc R U P C 2
H793 H 0.698817 -0.450109 1.054954 0.096 Uiso 0.36(2) 1 calc R U P C 2

loop_
_atom_site_aniso_label
_atom_site_aniso_U_11
_atom_site_aniso_U_22
_atom_site_aniso_U_33
_atom_site_aniso_U_23
_atom_site_aniso_U_13
_atom_site_aniso_U_12
Re1 0.02479(19) 0.01318(17) 0.01828(18) 0.0012(2) 0.00101(13) 0.0006(2)
Cl1 0.0356(15) 0.0105(11) 0.0261(13) 0.0059(10) -0.0042(10) 0.0016(10)
Cl2 0.0193(11) 0.0097(10) 0.0221(12) -0.0029(9) -0.0034(8) -0.0026(8)
P1 0.0282(15) 0.0189(14) 0.0207(13) 0.0010(11) -0.0002(10) 0.0013(11)
O1 0.030(3) 0.028(3) 0.032(3) 0.005(5) -0.003(3) 0.007(5)
O2 0.021(3) 0.006(4) 0.021(3) 0.001(2) 0.003(2) 0.002(2)
O3 0.029(4) 0.019(3) 0.032(4) 0.004(3) 0.000(3) 0.007(3)
N1 0.023(5) 0.008(4) 0.021(4) 0.003(3) -0.007(3) 0.005(3)
C1 0.024(5) 0.014(4) 0.014(4) 0.004(3) 0.002(3) -0.004(3)
C2 0.027(4) 0.020(4) 0.029(4) -0.008(6) 0.000(3) 0.001(6)
C3 0.031(6) 0.043(7) 0.020(5) -0.007(4) 0.006(4) -0.007(4)
C4 0.051(7) 0.029(6) 0.017(5) -0.004(4) 0.003(5) -0.001(5)
C5 0.045(7) 0.033(6) 0.020(5) 0.005(5) -0.005(4) 0.003(5)
C6 0.033(5) 0.014(4) 0.016(5) 0.004(3) 0.002(4) -0.001(4)
C7 0.035(6) 0.008(4) 0.029(6) -0.002(4) -0.017(4) 0.003(4)
C8 0.027(6) 0.016(5) 0.044(7) 0.005(4) 0.000(5) 0.002(4)
C9 0.022(5) 0.011(4) 0.030(5) -0.001(4) 0.000(4) 0.001(4)
C10 0.029(6) 0.027(5) 0.034(6) 0.000(5) -0.001(4) 0.002(4)
C11 0.018(5) 0.018(5) 0.046(7) 0.002(4) -0.011(4) -0.001(4)
C12 0.024(5) 0.028(5) 0.027(5) -0.004(4) 0.004(4) 0.007(4)
C13 0.042(7) 0.017(5) 0.050(8) -0.001(5) 0.003(6) 0.005(5)
C14 0.031(6) 0.037(7) 0.032(6) -0.003(4) 0.000(5) 0.010(4)
C15 0.044(7) 0.056(9) 0.034(7) 0.001(6) 0.013(5) 0.027(6)
C16 0.065(7) 0.044(7) 0.020(5) 0.007(5) 0.008(5) 0.007(6)
C21 0.035(6) 0.013(5) 0.031(6) 0.002(4) -0.004(4) -0.001(4)
C22 0.025(5) 0.021(5) 0.029(5) 0.003(4) -0.006(4) -0.004(4)
C23 0.043(7) 0.024(5) 0.030(6) 0.003(5) -0.005(5) -0.005(5)
C24 0.039(7) 0.016(5) 0.064(9) 0.011(5) -0.026(6) 0.004(4)
C25 0.036(6) 0.016(7) 0.059(7) 0.002(5) 0.000(5) -0.003(4)
C26 0.037(6) 0.014(5) 0.049(7) -0.003(5) 0.001(5) -0.005(4)
C27 0.031(5) 0.020(5) 0.020(5) -0.002(4) -0.002(4) 0.004(4)
C28 0.022(5) 0.035(6) 0.044(7) -0.003(5) -0.005(5) -0.005(5)
C29 0.030(6) 0.061(9) 0.038(7) 0.007(6) -0.002(5) 0.003(6)
C30 0.035(7) 0.061(9) 0.037(7) -0.013(6) -0.008(5) 0.004(6)
C31 0.044(6) 0.025(6) 0.045(6) -0.006(7) -0.019(5) 0.005(7)
C32 0.036(5) 0.024(7) 0.037(5) -0.002(5) -0.006(4) 0.000(5)
C17 0.088(17) 0.047(10) 0.023(11) 0.010(9) 0.009(12) 0.005(11)
C18 0.088(16) 0.075(16) 0.020(11) 0.010(11) -0.004(12) -0.007(13)
C19 0.070(11) 0.09(2) 0.038(16) 0.036(19) 0.024(11) 0.012(13)
C33 0.075(7) 0.032(5) 0.017(4) -0.007(4) 0.007(5) -0.009(5)
C34 0.082(8) 0.058(7) 0.029(5) -0.019(5) 0.005(5) -0.019(6)
C35 0.100(9) 0.063(8) 0.023(5) -0.015(6) 0.005(5) -0.016(7)
C36 0.125(10) 0.068(8) 0.024(6) -0.011(6) 0.016(6) -0.030(8)
C37 0.140(11) 0.087(9) 0.038(6) -0.018(7) 0.031(7) -0.054(8)
C38 0.122(10) 0.071(8) 0.033(6) -0.015(6) 0.024(7) -0.049(7)
C67 0.079(15) 0.082(16) 0.021(12) 0.023(12) 0.003(12) 0.018(13)
C68 0.10(2) 0.085(16) 0.017(11) -0.008(12) 0.006(16) -0.023(15)
C69 0.076(11) 0.070(18) 0.036(14) 0.011(16) 0.004(12) -0.006(12)
Re2 0.02536(19) 0.01492(18) 0.01787(18) 0.0015(2) -0.00070(13) 0.0003(3)
Cl11 0.0295(14) 0.0179(13) 0.0256(13) 0.0067(10) 0.0042(10) -0.0007(10)
Cl12 0.0190(11) 0.0115(10) 0.0212(12) -0.0033(9) 0.0022(8) 0.0029(9)
P11 0.0333(16) 0.0196(14) 0.0194(13) 0.0001(11) -0.0008(11) 0.0040(12)
O11 0.041(4) 0.026(3) 0.019(3) 0.007(4) 0.001(2) 0.006(5)
O12 0.027(3) 0.007(4) 0.014(3) 0.000(2) 0.001(2) 0.003(3)
O13 0.035(4) 0.025(4) 0.024(4) 0.007(3) 0.003(3) -0.011(3)
N11 0.021(4) 0.015(4) 0.016(4) 0.002(3) 0.002(3) -0.004(3)
C20 0.030(5) 0.020(5) 0.026(5) -0.001(4) 0.007(4) 0.008(4)
C39 0.033(6) 0.018(5) 0.039(6) -0.003(4) 0.001(5) 0.003(4)
C40 0.030(6) 0.039(7) 0.046(7) -0.005(6) 0.006(5) 0.000(5)
C41 0.030(5) 0.015(4) 0.019(5) 0.002(3) 0.004(4) -0.005(4)
C42 0.030(4) 0.020(4) 0.030(4) -0.003(6) 0.000(3) 0.005(6)
C43 0.033(6) 0.032(6) 0.029(6) -0.005(4) -0.006(4) 0.000(4)
C44 0.044(7) 0.028(6) 0.015(5) 0.005(4) -0.003(4) -0.003(5)
C45 0.031(6) 0.023(5) 0.031(6) 0.001(4) 0.002(4) 0.003(4)
C46 0.035(6) 0.017(5) 0.018(5) 0.001(4) -0.001(4) -0.005(4)
C47 0.017(5) 0.012(4) 0.045(6) -0.004(4) 0.011(4) -0.006(4)
C48 0.026(5) 0.020(5) 0.035(6) -0.006(4) 0.000(4) -0.006(4)
C49 0.023(5) 0.013(4) 0.032(6) -0.007(4) 0.001(4) -0.008(4)
C50 0.022(5) 0.018(5) 0.047(7) -0.008(5) 0.008(5) 0.004(4)
C51 0.037(6) 0.028(6) 0.030(6) -0.008(5) -0.003(5) -0.004(5)
C52 0.032(6) 0.025(5) 0.030(6) 0.002(4) -0.001(4) -0.009(4)
C53 0.047(7) 0.018(5) 0.045(7) -0.003(5) 0.008(6) -0.003(5)
C54 0.025(5) 0.047(9) 0.034(6) 0.004(5) 0.006(4) 0.006(4)
C55 0.051(8) 0.071(11) 0.042(8) 0.007(7) -0.015(6) -0.033(8)
C56 0.058(7) 0.055(8) 0.020(5) 0.005(5) -0.006(5) -0.006(6)
C60 0.064(9) 0.060(9) 0.030(6) -0.017(6) -0.019(6) 0.039(8)
C61 0.024(5) 0.023(5) 0.037(6) -0.005(4) -0.001(4) -0.001(4)
C62 0.035(6) 0.016(5) 0.056(8) -0.007(5) -0.006(5) 0.003(5)
C63 0.029(6) 0.009(7) 0.118(13) 0.004(6) -0.020(7) 0.000(4)
C64 0.029(6) 0.014(6) 0.096(12) 0.016(6) 0.009(7) 0.007(4)
C65 0.029(6) 0.028(6) 0.056(8) 0.011(6) 0.011(6) 0.002(5)
C66 0.030(6) 0.020(5) 0.032(6) 0.005(4) -0.001(4) 0.010(4)
C70 0.029(6) 0.044(7) 0.055(8) -0.015(6) 0.025(6) -0.003(5)
C71 0.059(7) 0.031(6) 0.071(9) 0.000(9) 0.038(7) 0.009(9)
C72 0.054(7) 0.019(7) 0.045(7) 0.008(4) 0.021(6) 0.011(5)
C73 0.044(7) 0.029(6) 0.023(5) -0.009(4) -0.002(5) 0.013(5)
C74 0.054(9) 0.062(10) 0.049(9) -0.021(8) -0.012(7) 0.041(8)
C75 0.086(13) 0.100(17) 0.046(10) -0.028(10) -0.010(9) 0.064(13)
C76 0.119(16) 0.097(15) 0.023(7) -0.019(8) -0.013(8) 0.077(14)
C80 0.072(10) 0.068(10) 0.023(6) -0.024(6) -0.016(6) 0.043(8)
C57 0.090(16) 0.065(13) 0.017(8) 0.000(8) -0.003(9) 0.013(10)
C58 0.070(12) 0.091(15) 0.027(10) 0.023(10) -0.005(9) -0.021(11)
C59 0.068(11) 0.061(15) 0.036(12) 0.011(12) -0.012(9) 0.005(10)
C77 0.086(17) 0.070(16) 0.019(12) 0.015(12) 0.004(13) 0.006(14)
C78 0.095(18) 0.057(11) 0.021(13) 0.016(12) -0.015(14) -0.007(12)
C79 0.069(12) 0.07(2) 0.05(2) 0.03(2) -0.025(14) -0.001(15)

loop_
_atom_type_symbol
_atom_type_description
_atom_type_scat_dispersion_real
_atom_type_scat_dispersion_imag
_atom_type_scat_source
C C 0.0181 0.0091 'International Tables Vol C Tables 4.2.6.8 and 6.1.1.4'
H H 0.0000 0.0000 'International Tables Vol C Tables 4.2.6.8 and 6.1.1.4'
Cl Cl 0.3639 0.7018 'International Tables Vol C Tables 4.2.6.8 and 6.1.1.4'
N N 0.0311 0.0180 'International Tables Vol C Tables 4.2.6.8 and 6.1.1.4'
O O 0.0492 0.0322 'International Tables Vol C Tables 4.2.6.8 and 6.1.1.4'
P P 0.2955 0.4335 'International Tables Vol C Tables 4.2.6.8 and 6.1.1.4'
Re Re -5.2083 5.8923 'International Tables Vol C Tables 4.2.6.8 and 6.1.1.4'

loop_
_exptl_crystal_face_index_h
_exptl_crystal_face_index_k
_exptl_crystal_face_index_l
_exptl_crystal_face_perp_dist
-7 5 1 0.0430
-6 -6 -2 0.0309
8 -5 -1 0.0504
5 6 2 0.0445
-10 -1 -5 0.0553
1 1 -14 0.0143
-1 -1 14 0.0095
10 1 3 0.0723

loop_
_geom_angle_atom_site_label_1
_geom_angle_atom_site_label_2
_geom_angle_atom_site_label_3
_geom_angle
_geom_angle_site_symmetry_1
_geom_angle_site_symmetry_3
_geom_angle_publ_flag
Cl1 Re1 Cl2 88.56(9) . . ?
Cl1 Re1 P1 90.95(9) . . ?
Cl2 Re1 P1 170.45(10) . . ?
O1 Re1 Cl1 96.7(3) . . ?
O1 Re1 Cl2 95.7(3) . . ?
O1 Re1 P1 93.8(3) . . ?
O1 Re1 O2 171.4(4) . . ?
O1 Re1 N1 90.3(4) . . ?
O2 Re1 Cl1 91.8(2) . . ?
O2 Re1 Cl2 85.2(2) . . ?
O2 Re1 P1 85.2(2) . . ?
O2 Re1 N1 81.3(3) . . ?
N1 Re1 Cl1 171.5(3) . . ?
N1 Re1 Cl2 86.0(2) . . ?
N1 Re1 P1 93.3(3) . . ?
C21 P1 Re1 111.9(4) . . ?
C21 P1 C33 105.8(6) . . ?
C27 P1 Re1 115.0(4) . . ?
C27 P1 C21 104.9(5) . . ?
C27 P1 C33 102.5(6) . . ?
C33 P1 Re1 115.6(4) . . ?
C1 O2 Re1 137.1(6) . . ?
C7 O3 C8 106.0(9) . . ?
C7 N1 Re1 125.9(8) . . ?
C7 N1 C9 108.1(8) . . ?
C9 N1 Re1 124.3(7) . . ?
O2 C1 C2 121.9(9) . . ?
O2 C1 C6 117.9(9) . . ?
C2 C1 C6 120.2(9) . . ?
C1 C2 C12 121.0(9) . . ?
C3 C2 C1 117.4(11) . . ?
C3 C2 C12 121.6(9) . . ?
C2 C3 H3 117.7 . . ?
C2 C3 C4 124.6(11) . . ?
C4 C3 H3 117.7 . . ?
C3 C4 C16 121.1(11) . . ?
C5 C4 C3 117.3(10) . . ?
C5 C4 C16 121.5(11) . . ?
C4 C5 H5 119.8 . . ?
C4 C5 C6 120.5(11) . . ?
C6 C5 H5 119.8 . . ?
C1 C6 C5 119.9(10) . . ?
C1 C6 C7 121.0(9) . . ?
C5 C6 C7 119.1(10) . . ?
O3 C7 C6 114.3(10) . . ?
N1 C7 O3 115.8(10) . . ?
N1 C7 C6 129.8(9) . . ?
O3 C8 H81 111.1 . . ?
O3 C8 H82 111.1 . . ?
O3 C8 C9 103.4(8) . . ?
H81 C8 H82 109.1 . . ?
C9 C8 H81 111.1 . . ?
C9 C8 H82 111.1 . . ?
N1 C9 C8 99.8(8) . . ?
N1 C9 C10 115.6(8) . . ?
C8 C9 C10 110.3(9) . . ?
C11 C9 N1 108.6(8) . . ?
C11 C9 C8 111.8(9) . . ?
C11 C9 C10 110.4(9) . . ?
C9 C10 H101 109.5 . . ?
C9 C10 H102 109.5 . . ?
C9 C10 H103 109.5 . . ?
H101 C10 H102 109.5 . . ?
H101 C10 H103 109.5 . . ?
H102 C10 H103 109.5 . . ?
C9 C11 H111 109.5 . . ?
C9 C11 H112 109.5 . . ?
C9 C11 H113 109.5 . . ?
H111 C11 H112 109.5 . . ?
H111 C11 H113 109.5 . . ?
H112 C11 H113 109.5 . . ?
C13 C12 C2 109.8(9) . . ?
C13 C12 C14 110.4(10) . . ?
C13 C12 C15 107.8(10) . . ?
C14 C12 C2 109.0(9) . . ?
C15 C12 C2 112.0(9) . . ?
C15 C12 C14 107.7(10) . . ?
C12 C13 H131 109.5 . . ?
C12 C13 H132 109.5 . . ?
C12 C13 H133 109.5 . . ?
H131 C13 H132 109.5 . . ?
H131 C13 H133 109.5 . . ?
H132 C13 H133 109.5 . . ?
C12 C14 H141 109.5 . . ?
C12 C14 H142 109.5 . . ?
C12 C14 H143 109.5 . . ?
H141 C14 H142 109.5 . . ?
H141 C14 H143 109.5 . . ?
H142 C14 H143 109.5 . . ?
C12 C15 H151 109.5 . . ?
C12 C15 H152 109.5 . . ?
C12 C15 H153 109.5 . . ?
H151 C15 H152 109.5 . . ?
H151 C15 H153 109.5 . . ?
H152 C15 H153 109.5 . . ?
C4 C16 C17 108.0(13) . . ?
C4 C16 C67 110.1(15) . . ?
C18 C16 C4 107.1(16) . . ?
C18 C16 C17 107(2) . . ?
C19 C16 C4 111.6(17) . . ?
C19 C16 C17 105(2) . . ?
C19 C16 C18 117(3) . . ?
C68 C16 C4 108.4(17) . . ?
C68 C16 C67 103(3) . . ?
C69 C16 C4 112(2) . . ?
C69 C16 C67 110(3) . . ?
C69 C16 C68 113(3) . . ?
C22 C21 P1 117.6(8) . . ?
C22 C21 C26 120.0(10) . . ?
C26 C21 P1 122.1(9) . . ?
C21 C22 H22 119.6 . . ?
C21 C22 C23 120.7(11) . . ?
C23 C22 H22 119.6 . . ?
C22 C23 H23 120.4 . . ?
C24 C23 C22 119.2(11) . . ?
C24 C23 H23 120.4 . . ?
C23 C24 H24 120.1 . . ?
C23 C24 C25 119.8(11) . . ?
C25 C24 H24 120.1 . . ?
C24 C25 H25 119.7 . . ?
C26 C25 C24 120.6(12) . . ?
C26 C25 H25 119.7 . . ?
C21 C26 H26 120.2 . . ?
C25 C26 C21 119.6(12) . . ?
C25 C26 H26 120.2 . . ?
C28 C27 P1 123.0(9) . . ?
C28 C27 C32 119.1(10) . . ?
C32 C27 P1 117.9(8) . . ?
C27 C28 H28 120.0 . . ?
C27 C28 C29 120.0(12) . . ?
C29 C28 H28 120.0 . . ?
C28 C29 H29 119.9 . . ?
C30 C29 C28 120.2(13) . . ?
C30 C29 H29 119.9 . . ?
C29 C30 H30 119.5 . . ?
C29 C30 C31 121.0(13) . . ?
C31 C30 H30 119.5 . . ?
C30 C31 H31 120.1 . . ?
C32 C31 C30 119.8(14) . . ?
C32 C31 H31 120.1 . . ?
C27 C32 H32 120.1 . . ?
C31 C32 C27 119.9(12) . . ?
C31 C32 H32 120.1 . . ?
C16 C17 H171 109.5 . . ?
C16 C17 H172 109.5 . . ?
C16 C17 H173 109.5 . . ?
H171 C17 H172 109.5 . . ?
H171 C17 H173 109.5 . . ?
H172 C17 H173 109.5 . . ?
C16 C18 H181 109.5 . . ?
C16 C18 H182 109.5 . . ?
C16 C18 H183 109.5 . . ?
H181 C18 H182 109.5 . . ?
H181 C18 H183 109.5 . . ?
H182 C18 H183 109.5 . . ?
C16 C19 H191 109.5 . . ?
C16 C19 H192 109.5 . . ?
C16 C19 H193 109.5 . . ?
H191 C19 H192 109.5 . . ?
H191 C19 H193 109.5 . . ?
H192 C19 H193 109.5 . . ?
C34 C33 P1 118.8(9) . . ?
C34 C33 C38 118.6(11) . . ?
C38 C33 P1 122.5(9) . . ?
C33 C34 H34 119.6 . . ?
C33 C34 C35 120.8(12) . . ?
C35 C34 H34 119.6 . . ?
C34 C35 H35 119.8 . . ?
C36 C35 C34 120.5(12) . . ?
C36 C35 H35 119.8 . . ?
C35 C36 H36 120.4 . . ?
C35 C36 C37 119.3(12) . . ?
C37 C36 H36 120.4 . . ?
C36 C37 H37 120.3 . . ?
C36 C37 C38 119.3(13) . . ?
C38 C37 H37 120.3 . . ?
C33 C38 C37 121.0(12) . . ?
C33 C38 H38 119.5 . . ?
C37 C38 H38 119.5 . . ?
C16 C67 H671 109.5 . . ?
C16 C67 H672 109.5 . . ?
C16 C67 H673 109.5 . . ?
H671 C67 H672 109.5 . . ?
H671 C67 H673 109.5 . . ?
H672 C67 H673 109.5 . . ?
C16 C68 H681 109.5 . . ?
C16 C68 H682 109.5 . . ?
C16 C68 H683 109.5 . . ?
H681 C68 H682 109.5 . . ?
H681 C68 H683 109.5 . . ?
H682 C68 H683 109.5 . . ?
C16 C69 H691 109.5 . . ?
C16 C69 H692 109.5 . . ?
C16 C69 H693 109.5 . . ?
H691 C69 H692 109.5 . . ?
H691 C69 H693 109.5 . . ?
H692 C69 H693 109.5 . . ?
Cl11 Re2 Cl12 88.54(10) . . ?
Cl11 Re2 P11 91.76(9) . . ?
Cl12 Re2 P11 169.80(10) . . ?
O11 Re2 Cl11 96.3(3) . . ?
O11 Re2 Cl12 94.9(3) . . ?
O11 Re2 P11 95.2(3) . . ?
O11 Re2 O12 171.7(4) . . ?
O11 Re2 N11 90.7(4) . . ?
O12 Re2 Cl11 91.9(2) . . ?
O12 Re2 Cl12 84.7(2) . . ?
O12 Re2 P11 85.2(2) . . ?
O12 Re2 N11 81.1(3) . . ?
N11 Re2 Cl11 171.4(3) . . ?
N11 Re2 Cl12 85.9(2) . . ?
N11 Re2 P11 92.5(3) . . ?
C20 P11 Re2 114.2(4) . . ?
C61 P11 Re2 111.6(4) . . ?
C61 P11 C20 105.6(5) . . ?
C61 P11 C73 106.2(6) . . ?
C73 P11 Re2 116.3(4) . . ?
C73 P11 C20 101.9(6) . . ?
C41 O12 Re2 138.5(6) . . ?
C47 O13 C48 105.1(8) . . ?
C47 N11 Re2 126.0(7) . . ?
C47 N11 C49 107.7(9) . . ?
C49 N11 Re2 124.9(7) . . ?
C39 C20 P11 123.2(9) . . ?
C39 C20 C72 118.9(11) . . ?
C72 C20 P11 117.9(9) . . ?
C20 C39 H39 119.6 . . ?
C20 C39 C40 120.9(12) . . ?
C40 C39 H39 119.6 . . ?
C39 C40 H40 120.0 . . ?
C70 C40 C39 120.0(12) . . ?
C70 C40 H40 120.0 . . ?
O12 C41 C42 122.7(9) . . ?
O12 C41 C46 118.0(9) . . ?
C46 C41 C42 119.3(10) . . ?
C41 C42 C52 121.1(9) . . ?
C43 C42 C41 116.8(11) . . ?
C43 C42 C52 122.0(10) . . ?
C42 C43 H43 117.6 . . ?
C44 C43 C42 124.9(11) . . ?
C44 C43 H43 117.6 . . ?
C43 C44 C56 122.5(11) . . ?
C45 C44 C43 118.0(10) . . ?
C45 C44 C56 119.4(11) . . ?
C44 C45 H45 120.1 . . ?
C44 C45 C46 119.8(11) . . ?
C46 C45 H45 120.1 . . ?
C41 C46 C47 119.6(9) . . ?
C45 C46 C41 121.2(10) . . ?
C45 C46 C47 119.1(10) . . ?
O13 C47 C46 113.8(10) . . ?
N11 C47 O13 116.1(9) . . ?
N11 C47 C46 130.1(10) . . ?
O13 C48 H481 111.0 . . ?
O13 C48 H482 111.0 . . ?
O13 C48 C49 103.8(8) . . ?
H481 C48 H482 109.0 . . ?
C49 C48 H481 111.0 . . ?
C49 C48 H482 111.0 . . ?
N11 C49 C48 99.5(8) . . ?
N11 C49 C50 108.1(8) . . ?
N11 C49 C51 116.3(9) . . ?
C48 C49 C50 112.3(9) . . ?
C51 C49 C48 110.4(9) . . ?
C51 C49 C50 109.9(9) . . ?
C49 C50 H501 109.5 . . ?
C49 C50 H502 109.5 . . ?
C49 C50 H503 109.5 . . ?
H501 C50 H502 109.5 . . ?
H501 C50 H503 109.5 . . ?
H502 C50 H503 109.5 . . ?
C49 C51 H511 109.5 . . ?
C49 C51 H512 109.5 . . ?
C49 C51 H513 109.5 . . ?
H511 C51 H512 109.5 . . ?
H511 C51 H513 109.5 . . ?
H512 C51 H513 109.5 . . ?
C53 C52 C42 109.2(10) . . ?
C53 C52 C54 108.6(10) . . ?
C54 C52 C42 110.3(10) . . ?
C55 C52 C42 112.2(10) . . ?
C55 C52 C53 108.9(11) . . ?
C55 C52 C54 107.5(11) . . ?
C52 C53 H531 109.5 . . ?
C52 C53 H532 109.5 . . ?
C52 C53 H533 109.5 . . ?
H531 C53 H532 109.5 . . ?
H531 C53 H533 109.5 . . ?
H532 C53 H533 109.5 . . ?
C52 C54 H541 109.5 . . ?
C52 C54 H542 109.5 . . ?
C52 C54 H543 109.5 . . ?
H541 C54 H542 109.5 . . ?
H541 C54 H543 109.5 . . ?
H542 C54 H543 109.5 . . ?
C52 C55 H551 109.5 . . ?
C52 C55 H552 109.5 . . ?
C52 C55 H553 109.5 . . ?
H551 C55 H552 109.5 . . ?
H551 C55 H553 109.5 . . ?
H552 C55 H553 109.5 . . ?
C44 C56 C57 107.0(12) . . ?
C44 C56 C59 107.9(14) . . ?
C44 C56 C78 108.1(16) . . ?
C44 C56 C79 111(2) . . ?
C58 C56 C44 114.2(13) . . ?
C58 C56 C57 106.4(19) . . ?
C58 C56 C59 115(2) . . ?
C59 C56 C57 106.2(17) . . ?
C77 C56 C44 111.4(19) . . ?
C77 C56 C78 119(3) . . ?
C77 C56 C79 114(3) . . ?
C78 C56 C79 91(3) . . ?
C76 C60 H60 119.8 . . ?
C76 C60 C80 120.4(13) . . ?
C80 C60 H60 119.8 . . ?
C62 C61 P11 121.8(9) . . ?
C66 C61 P11 119.0(8) . . ?
C66 C61 C62 118.9(11) . . ?
C61 C62 H62 119.9 . . ?
C63 C62 C61 120.2(13) . . ?
C63 C62 H62 119.9 . . ?
C62 C63 H63 120.2 . . ?
C62 C63 C64 119.6(12) . . ?
C64 C63 H63 120.2 . . ?
C63 C64 H64 119.8 . . ?
C65 C64 C63 120.5(12) . . ?
C65 C64 H64 119.8 . . ?
C64 C65 H65 119.7 . . ?
C64 C65 C66 120.6(14) . . ?
C66 C65 H65 119.7 . . ?
C61 C66 H66 119.9 . . ?
C65 C66 C61 120.3(12) . . ?
C65 C66 H66 119.9 . . ?
C40 C70 H70 120.6 . . ?
C40 C70 C71 118.8(12) . . ?
C71 C70 H70 120.6 . . ?
C70 C71 H71 119.5 . . ?
C72 C71 C70 120.9(16) . . ?
C72 C71 H71 119.5 . . ?
C20 C72 H72 119.9 . . ?
C71 C72 C20 120.2(14) . . ?
C71 C72 H72 119.9 . . ?
C74 C73 P11 119.0(9) . . ?
C80 C73 P11 122.7(9) . . ?
C80 C73 C74 118.2(11) . . ?
C73 C74 H74 119.3 . . ?
C75 C74 C73 121.4(13) . . ?
C75 C74 H74 119.3 . . ?
C74 C75 H75 119.8 . . ?
C74 C75 C76 120.4(13) . . ?
C76 C75 H75 119.8 . . ?
C60 C76 C75 118.9(14) . . ?
C60 C76 H76 120.5 . . ?
C75 C76 H76 120.5 . . ?
C60 C80 H80 119.9 . . ?
C73 C80 C60 120.2(12) . . ?
C73 C80 H80 119.9 . . ?
C56 C57 H571 109.5 . . ?
C56 C57 H572 109.5 . . ?
C56 C57 H573 109.5 . . ?
H571 C57 H572 109.5 . . ?
H571 C57 H573 109.5 . . ?
H572 C57 H573 109.5 . . ?
C56 C58 H581 109.5 . . ?
C56 C58 H582 109.5 . . ?
C56 C58 H583 109.5 . . ?
H581 C58 H582 109.5 . . ?
H581 C58 H583 109.5 . . ?
H582 C58 H583 109.5 . . ?
C56 C59 H591 109.5 . . ?
C56 C59 H592 109.5 . . ?
C56 C59 H593 109.5 . . ?
H591 C59 H592 109.5 . . ?
H591 C59 H593 109.5 . . ?
H592 C59 H593 109.5 . . ?
C56 C77 H771 109.5 . . ?
C56 C77 H772 109.5 . . ?
C56 C77 H773 109.5 . . ?
H771 C77 H772 109.5 . . ?
H771 C77 H773 109.5 . . ?
H772 C77 H773 109.5 . . ?
C56 C78 H781 109.5 . . ?
C56 C78 H782 109.5 . . ?
C56 C78 H783 109.5 . . ?
H781 C78 H782 109.5 . . ?
H781 C78 H783 109.5 . . ?
H782 C78 H783 109.5 . . ?
C56 C79 H791 109.5 . . ?
C56 C79 H792 109.5 . . ?
C56 C79 H793 109.5 . . ?
H791 C79 H792 109.5 . . ?
H791 C79 H793 109.5 . . ?
H792 C79 H793 109.5 . . ?

loop_
_geom_bond_atom_site_label_1
_geom_bond_atom_site_label_2
_geom_bond_distance
_geom_bond_site_symmetry_2
_geom_bond_publ_flag
Re1 Cl1 2.366(3) . ?
Re1 Cl2 2.438(2) . ?
Re1 P1 2.490(3) . ?
Re1 O1 1.681(7) . ?
Re1 O2 1.963(6) . ?
Re1 N1 2.160(9) . ?
P1 C21 1.822(11) . ?
P1 C27 1.816(11) . ?
P1 C33 1.838(11) . ?
O2 C1 1.353(11) . ?
O3 C7 1.353(12) . ?
O3 C8 1.452(14) . ?
N1 C7 1.259(15) . ?
N1 C9 1.517(14) . ?
C1 C2 1.388(14) . ?
C1 C6 1.400(14) . ?
C2 C3 1.379(15) . ?
C2 C12 1.563(16) . ?
C3 H3 0.9500 . ?
C3 C4 1.393(18) . ?
C4 C5 1.366(18) . ?
C4 C16 1.545(16) . ?
C5 H5 0.9500 . ?
C5 C6 1.418(15) . ?
C6 C7 1.460(16) . ?
C8 H81 0.9900 . ?
C8 H82 0.9900 . ?
C8 C9 1.526(15) . ?
C9 C10 1.539(15) . ?
C9 C11 1.517(14) . ?
C10 H101 0.9800 . ?
C10 H102 0.9800 . ?
C10 H103 0.9800 . ?
C11 H111 0.9800 . ?
C11 H112 0.9800 . ?
C11 H113 0.9800 . ?
C12 C13 1.508(17) . ?
C12 C14 1.542(16) . ?
C12 C15 1.542(15) . ?
C13 H131 0.9800 . ?
C13 H132 0.9800 . ?
C13 H133 0.9800 . ?
C14 H141 0.9800 . ?
C14 H142 0.9800 . ?
C14 H143 0.9800 . ?
C15 H151 0.9800 . ?
C15 H152 0.9800 . ?
C15 H153 0.9800 . ?
C16 C17 1.58(3) . ?
C16 C18 1.53(3) . ?
C16 C19 1.53(3) . ?
C16 C67 1.59(3) . ?
C16 C68 1.54(3) . ?
C16 C69 1.52(3) . ?
C21 C22 1.393(16) . ?
C21 C26 1.397(16) . ?
C22 H22 0.9500 . ?
C22 C23 1.401(16) . ?
C23 H23 0.9500 . ?
C23 C24 1.400(18) . ?
C24 H24 0.9500 . ?
C24 C25 1.40(2) . ?
C25 H25 0.9500 . ?
C25 C26 1.392(17) . ?
C26 H26 0.9500 . ?
C27 C28 1.387(17) . ?
C27 C32 1.432(16) . ?
C28 H28 0.9500 . ?
C28 C29 1.411(17) . ?
C29 H29 0.9500 . ?
C29 C30 1.36(2) . ?
C30 H30 0.9500 . ?
C30 C31 1.40(2) . ?
C31 H31 0.9500 . ?
C31 C32 1.379(16) . ?
C32 H32 0.9500 . ?
C17 H171 0.9800 . ?
C17 H172 0.9800 . ?
C17 H173 0.9800 . ?
C18 H181 0.9800 . ?
C18 H182 0.9800 . ?
C18 H183 0.9800 . ?
C19 H191 0.9800 . ?
C19 H192 0.9800 . ?
C19 H193 0.9800 . ?
C33 C34 1.371(12) . ?
C33 C38 1.381(13) . ?
C34 H34 0.9500 . ?
C34 C35 1.382(13) . ?
C35 H35 0.9500 . ?
C35 C36 1.380(14) . ?
C36 H36 0.9500 . ?
C36 C37 1.383(14) . ?
C37 H37 0.9500 . ?
C37 C38 1.392(13) . ?
C38 H38 0.9500 . ?
C67 H671 0.9800 . ?
C67 H672 0.9800 . ?
C67 H673 0.9800 . ?
C68 H681 0.9800 . ?
C68 H682 0.9800 . ?
C68 H683 0.9800 . ?
C69 H691 0.9800 . ?
C69 H692 0.9800 . ?
C69 H693 0.9800 . ?
Re2 Cl11 2.368(3) . ?
Re2 Cl12 2.446(2) . ?
Re2 P11 2.504(3) . ?
Re2 O11 1.691(7) . ?
Re2 O12 1.947(6) . ?
Re2 N11 2.147(9) . ?
P11 C20 1.833(12) . ?
P11 C61 1.814(12) . ?
P11 C73 1.831(12) . ?
O12 C41 1.340(12) . ?
O13 C47 1.357(12) . ?
O13 C48 1.450(13) . ?
N11 C47 1.262(15) . ?
N11 C49 1.519(13) . ?
C20 C39 1.374(16) . ?
C20 C72 1.403(15) . ?
C39 H39 0.9500 . ?
C39 C40 1.409(17) . ?
C40 H40 0.9500 . ?
C40 C70 1.39(2) . ?
C41 C42 1.409(15) . ?
C41 C46 1.409(14) . ?
C42 C43 1.392(15) . ?
C42 C52 1.541(17) . ?
C43 H43 0.9500 . ?
C43 C44 1.380(17) . ?
C44 C45 1.380(16) . ?
C44 C56 1.535(15) . ?
C45 H45 0.9500 . ?
C45 C46 1.404(15) . ?
C46 C47 1.469(15) . ?
C48 H481 0.9900 . ?
C48 H482 0.9900 . ?
C48 C49 1.521(15) . ?
C49 C50 1.547(14) . ?
C49 C51 1.521(15) . ?
C50 H501 0.9800 . ?
C50 H502 0.9800 . ?
C50 H503 0.9800 . ?
C51 H511 0.9800 . ?
C51 H512 0.9800 . ?
C51 H513 0.9800 . ?
C52 C53 1.539(17) . ?
C52 C54 1.539(17) . ?
C52 C55 1.531(16) . ?
C53 H531 0.9800 . ?
C53 H532 0.9800 . ?
C53 H533 0.9800 . ?
C54 H541 0.9800 . ?
C54 H542 0.9800 . ?
C54 H543 0.9800 . ?
C55 H551 0.9800 . ?
C55 H552 0.9800 . ?
C55 H553 0.9800 . ?
C56 C57 1.61(3) . ?
C56 C58 1.47(3) . ?
C56 C59 1.57(3) . ?
C56 C77 1.45(3) . ?
C56 C78 1.60(3) . ?
C56 C79 1.60(3) . ?
C60 H60 0.9500 . ?
C60 C76 1.34(2) . ?
C60 C80 1.429(16) . ?
C61 C62 1.415(16) . ?
C61 C66 1.399(16) . ?
C62 H62 0.9500 . ?
C62 C63 1.384(18) . ?
C63 H63 0.9500 . ?
C63 C64 1.41(2) . ?
C64 H64 0.9500 . ?
C64 C65 1.36(2) . ?
C65 H65 0.9500 . ?
C65 C66 1.393(16) . ?
C66 H66 0.9500 . ?
C70 H70 0.9500 . ?
C70 C71 1.39(2) . ?
C71 H71 0.9500 . ?
C71 C72 1.39(2) . ?
C72 H72 0.9500 . ?
C73 C74 1.420(17) . ?
C73 C80 1.339(18) . ?
C74 H74 0.9500 . ?
C74 C75 1.33(2) . ?
C75 H75 0.9500 . ?
C75 C76 1.40(2) . ?
C76 H76 0.9500 . ?
C80 H80 0.9500 . ?
C57 H571 0.9800 . ?
C57 H572 0.9800 . ?
C57 H573 0.9800 . ?
C58 H581 0.9800 . ?
C58 H582 0.9800 . ?
C58 H583 0.9800 . ?
C59 H591 0.9800 . ?
C59 H592 0.9800 . ?
C59 H593 0.9800 . ?
C77 H771 0.9800 . ?
C77 H772 0.9800 . ?
C77 H773 0.9800 . ?
C78 H781 0.9800 . ?
C78 H782 0.9800 . ?
C78 H783 0.9800 . ?
C79 H791 0.9800 . ?
C79 H792 0.9800 . ?
C79 H793 0.9800 . ?

loop_
_geom_torsion_atom_site_label_1
_geom_torsion_atom_site_label_2
_geom_torsion_atom_site_label_3
_geom_torsion_atom_site_label_4
_geom_torsion
_geom_torsion_site_symmetry_1
_geom_torsion_site_symmetry_2
_geom_torsion_site_symmetry_3
_geom_torsion_site_symmetry_4
_geom_torsion_publ_flag
Re1 P1 C21 C22 56.7(9) . . . . ?
Re1 P1 C21 C26 -116.5(9) . . . . ?
Re1 P1 C27 C28 -113.4(9) . . . . ?
Re1 P1 C27 C32 65.9(9) . . . . ?
Re1 P1 C33 C34 -172.7(9) . . . . ?
Re1 P1 C33 C38 4.6(17) . . . . ?
Re1 O2 C1 C2 151.2(9) . . . . ?
Re1 O2 C1 C6 -32.3(14) . . . . ?
Re1 N1 C7 O3 -172.6(7) . . . . ?
Re1 N1 C7 C6 5.0(16) . . . . ?
Re1 N1 C9 C8 -173.8(7) . . . . ?
Re1 N1 C9 C10 -55.6(11) . . . . ?
Re1 N1 C9 C11 69.1(10) . . . . ?
P1 C21 C22 C23 -175.1(9) . . . . ?
P1 C21 C26 C25 172.9(9) . . . . ?
P1 C27 C28 C29 177.7(10) . . . . ?
P1 C27 C32 C31 -179.0(9) . . . . ?
P1 C33 C34 C35 -179.4(13) . . . . ?
P1 C33 C38 C37 174.9(18) . . . . ?
O2 C1 C2 C3 175.7(10) . . . . ?
O2 C1 C2 C12 -7.7(17) . . . . ?
O2 C1 C6 C5 -174.5(9) . . . . ?
O2 C1 C6 C7 6.0(14) . . . . ?
O3 C8 C9 N1 -25.1(10) . . . . ?
O3 C8 C9 C10 -147.2(9) . . . . ?
O3 C8 C9 C11 89.6(10) . . . . ?
C1 C2 C3 C4 -1.8(19) . . . . ?
C1 C2 C12 C13 -59.1(14) . . . . ?
C1 C2 C12 C14 62.0(14) . . . . ?
C1 C2 C12 C15 -178.8(12) . . . . ?
C1 C6 C7 O3 -177.7(9) . . . . ?
C1 C6 C7 N1 4.6(17) . . . . ?
C2 C1 C6 C5 2.1(16) . . . . ?
C2 C1 C6 C7 -177.4(10) . . . . ?
C2 C3 C4 C5 2.7(19) . . . . ?
C2 C3 C4 C16 -178.8(12) . . . . ?
C3 C2 C12 C13 117.4(13) . . . . ?
C3 C2 C12 C14 -121.5(12) . . . . ?
C3 C2 C12 C15 -2.4(17) . . . . ?
C3 C4 C5 C6 -1.2(18) . . . . ?
C3 C4 C16 C17 139(2) . . . . ?
C3 C4 C16 C18 -106(2) . . . . ?
C3 C4 C16 C19 24(3) . . . . ?
C3 C4 C16 C67 178(2) . . . . ?
C3 C4 C16 C68 -70(3) . . . . ?
C3 C4 C16 C69 55(3) . . . . ?
C4 C5 C6 C1 -1.1(17) . . . . ?
C4 C5 C6 C7 178.4(11) . . . . ?
C5 C4 C16 C17 -42(2) . . . . ?
C5 C4 C16 C18 73(2) . . . . ?
C5 C4 C16 C19 -158(3) . . . . ?
C5 C4 C16 C67 -3(3) . . . . ?
C5 C4 C16 C68 109(3) . . . . ?
C5 C4 C16 C69 -126(2) . . . . ?
C5 C6 C7 O3 2.8(14) . . . . ?
C5 C6 C7 N1 -174.9(11) . . . . ?
C6 C1 C2 C3 -0.7(17) . . . . ?
C6 C1 C2 C12 175.9(10) . . . . ?
C7 O3 C8 C9 22.8(10) . . . . ?
C7 N1 C9 C8 20.3(11) . . . . ?
C7 N1 C9 C10 138.5(10) . . . . ?
C7 N1 C9 C11 -96.8(10) . . . . ?
C8 O3 C7 N1 -10.6(12) . . . . ?
C8 O3 C7 C6 171.4(8) . . . . ?
C9 N1 C7 O3 -7.0(12) . . . . ?
C9 N1 C7 C6 170.6(10) . . . . ?
C12 C2 C3 C4 -178.3(11) . . . . ?
C16 C4 C5 C6 -179.6(12) . . . . ?
C21 P1 C27 C28 10.0(11) . . . . ?
C21 P1 C27 C32 -170.8(9) . . . . ?
C21 P1 C33 C34 62.9(12) . . . . ?
C21 P1 C33 C38 -119.8(15) . . . . ?
C21 C22 C23 C24 2.3(17) . . . . ?
C22 C21 C26 C25 -0.2(17) . . . . ?
C22 C23 C24 C25 -1.1(18) . . . . ?
C23 C24 C25 C26 -0.7(18) . . . . ?
C24 C25 C26 C21 1.4(18) . . . . ?
C26 C21 C22 C23 -1.7(17) . . . . ?
C27 P1 C21 C22 -68.6(9) . . . . ?
C27 P1 C21 C26 118.1(10) . . . . ?
C27 P1 C33 C34 -46.8(12) . . . . ?
C27 P1 C33 C38 130.5(15) . . . . ?
C27 C28 C29 C30 1(2) . . . . ?
C28 C27 C32 C31 0.2(17) . . . . ?
C28 C29 C30 C31 0(2) . . . . ?
C29 C30 C31 C32 -1(2) . . . . ?
C30 C31 C32 C27 1.2(18) . . . . ?
C32 C27 C28 C29 -1.5(18) . . . . ?
C33 P1 C21 C22 -176.5(9) . . . . ?
C33 P1 C21 C26 10.2(11) . . . . ?
C33 P1 C27 C28 120.3(10) . . . . ?
C33 P1 C27 C32 -60.4(10) . . . . ?
C33 C34 C35 C36 1(2) . . . . ?
C34 C33 C38 C37 -8(3) . . . . ?
C34 C35 C36 C37 -1(3) . . . . ?
C35 C36 C37 C38 -4(4) . . . . ?
C36 C37 C38 C33 8(4) . . . . ?
C38 C33 C34 C35 3(2) . . . . ?
Re2 P11 C20 C39 112.9(9) . . . . ?
Re2 P11 C20 C72 -68.8(10) . . . . ?
Re2 P11 C61 C62 116.4(9) . . . . ?
Re2 P11 C61 C66 -57.1(10) . . . . ?
Re2 P11 C73 C74 174.6(12) . . . . ?
Re2 P11 C73 C80 -9.9(16) . . . . ?
Re2 O12 C41 C42 -151.0(9) . . . . ?
Re2 O12 C41 C46 31.3(15) . . . . ?
Re2 N11 C47 O13 174.1(7) . . . . ?
Re2 N11 C47 C46 -4.6(17) . . . . ?
Re2 N11 C49 C48 171.6(7) . . . . ?
Re2 N11 C49 C50 -71.1(11) . . . . ?
Re2 N11 C49 C51 53.1(12) . . . . ?
P11 C20 C39 C40 -178.7(9) . . . . ?
P11 C20 C72 C71 175.8(11) . . . . ?
P11 C61 C62 C63 -173.0(11) . . . . ?
P11 C61 C66 C65 173.8(9) . . . . ?
P11 C73 C74 C75 177.5(19) . . . . ?
P11 C73 C80 C60 -176.0(14) . . . . ?
O12 C41 C42 C43 -177.1(10) . . . . ?
O12 C41 C42 C52 5.2(18) . . . . ?
O12 C41 C46 C45 176.3(10) . . . . ?
O12 C41 C46 C47 -4.5(15) . . . . ?
O13 C48 C49 N11 26.6(10) . . . . ?
O13 C48 C49 C50 -87.5(10) . . . . ?
O13 C48 C49 C51 149.4(9) . . . . ?
C20 P11 C61 C62 -118.9(10) . . . . ?
C20 P11 C61 C66 67.6(10) . . . . ?
C20 P11 C73 C74 49.7(14) . . . . ?
C20 P11 C73 C80 -134.9(14) . . . . ?
C20 C39 C40 C70 0.3(19) . . . . ?
C39 C20 C72 C71 -5.9(19) . . . . ?
C39 C40 C70 C71 -1(2) . . . . ?
C40 C70 C71 C72 -2(2) . . . . ?
C41 C42 C43 C44 1.1(19) . . . . ?
C41 C42 C52 C53 60.3(15) . . . . ?
C41 C42 C52 C54 -59.0(15) . . . . ?
C41 C42 C52 C55 -178.8(13) . . . . ?
C41 C46 C47 O13 175.7(9) . . . . ?
C41 C46 C47 N11 -5.6(18) . . . . ?
C42 C41 C46 C45 -1.4(17) . . . . ?
C42 C41 C46 C47 177.8(10) . . . . ?
C42 C43 C44 C45 -1.8(19) . . . . ?
C42 C43 C44 C56 -179.8(12) . . . . ?
C43 C42 C52 C53 -117.2(13) . . . . ?
C43 C42 C52 C54 123.5(12) . . . . ?
C43 C42 C52 C55 3.7(18) . . . . ?
C43 C44 C45 C46 0.8(17) . . . . ?
C43 C44 C56 C57 55.6(19) . . . . ?
C43 C44 C56 C58 173.1(19) . . . . ?
C43 C44 C56 C59 -58(2) . . . . ?
C43 C44 C56 C77 99(3) . . . . ?
C43 C44 C56 C78 -129(2) . . . . ?
C43 C44 C56 C79 -30(3) . . . . ?
C44 C45 C46 C41 0.7(17) . . . . ?
C44 C45 C46 C47 -178.4(10) . . . . ?
C45 C44 C56 C57 -122.4(16) . . . . ?
C45 C44 C56 C58 -5(2) . . . . ?
C45 C44 C56 C59 123.6(18) . . . . ?
C45 C44 C56 C77 -79(3) . . . . ?
C45 C44 C56 C78 53(3) . . . . ?
C45 C44 C56 C79 152(3) . . . . ?
C45 C46 C47 O13 -5.1(15) . . . . ?
C45 C46 C47 N11 173.6(11) . . . . ?
C46 C41 C42 C43 0.5(17) . . . . ?
C46 C41 C42 C52 -177.2(11) . . . . ?
C47 O13 C48 C49 -24.3(11) . . . . ?
C47 N11 C49 C48 -21.0(11) . . . . ?
C47 N11 C49 C50 96.3(11) . . . . ?
C47 N11 C49 C51 -139.5(10) . . . . ?
C48 O13 C47 N11 11.6(12) . . . . ?
C48 O13 C47 C46 -169.5(9) . . . . ?
C49 N11 C47 O13 6.9(13) . . . . ?
C49 N11 C47 C46 -171.8(10) . . . . ?
C52 C42 C43 C44 178.7(12) . . . . ?
C56 C44 C45 C46 178.9(11) . . . . ?
C61 P11 C20 C39 -10.0(11) . . . . ?
C61 P11 C20 C72 168.2(9) . . . . ?
C61 P11 C73 C74 -60.6(14) . . . . ?
C61 P11 C73 C80 114.8(15) . . . . ?
C61 C62 C63 C64 -1(2) . . . . ?
C62 C61 C66 C65 0.1(17) . . . . ?
C62 C63 C64 C65 1(2) . . . . ?
C63 C64 C65 C66 0(2) . . . . ?
C64 C65 C66 C61 -0.3(18) . . . . ?
C66 C61 C62 C63 0.5(18) . . . . ?
C70 C71 C72 C20 5(2) . . . . ?
C72 C20 C39 C40 3.1(18) . . . . ?
C73 P11 C20 C39 -120.8(10) . . . . ?
C73 P11 C20 C72 57.5(10) . . . . ?
C73 P11 C61 C62 -11.2(11) . . . . ?
C73 P11 C61 C66 175.3(9) . . . . ?
C73 C74 C75 C76 2(4) . . . . ?
C74 C73 C80 C60 0(3) . . . . ?
C74 C75 C76 C60 -7(4) . . . . ?
C76 C60 C80 C73 -5(3) . . . . ?
C80 C60 C76 C75 8(4) . . . . ?
C80 C73 C74 C75 2(3) . . . . ?

loop_
_twin_individual_id
_twin_individual_mass_fraction_refined
1 0.8938(19)
2 0.1062(19)

loop_
_exptl_oxdiff_crystal_face_indexfrac_h
_exptl_oxdiff_crystal_face_indexfrac_k
_exptl_oxdiff_crystal_face_indexfrac_l
_exptl_oxdiff_crystal_face_x
_exptl_oxdiff_crystal_face_y
_exptl_oxdiff_crystal_face_z
-7.1759 5.1314 0.8607 -0.0665 0.8541 0.5158
-6.0810 -5.6625 -1.6035 0.0572 -0.6800 0.7309
7.8551 -4.6791 -0.7236 0.0622 -0.8034 -0.5922
4.8730 6.1524 1.6612 -0.0641 0.7714 -0.6331
-9.7185 -1.1218 -4.8975 -0.2823 -0.0261 0.9590
0.7279 0.7948 -14.3539 -0.9968 -0.0798 -0.0091
-0.7279 -0.7948 14.3539 0.9968 0.0798 0.0091
10.0395 1.2375 3.4293 0.1789 0.0179 -0.9837

loop_
_smtbx_masks_void_nr
_smtbx_masks_void_average_x
_smtbx_masks_void_average_y
_smtbx_masks_void_average_z
_smtbx_masks_void_volume
_smtbx_masks_void_count_electrons
_smtbx_masks_void_content
1 0.251 -0.228 0.558 230.9 48.2 '1 C6H14'
2 0.154 0.035 -0.008 19.8 0.0 ?
3 0.336 0.550 -0.010 26.5 0.0 ?
4 0.749 -0.299 0.442 230.9 46.6 '1 C6H14'
5 0.664 0.050 0.010 26.5 0.0 ?
6 0.846 0.535 0.008 19.8 0.0 ?
